data_4309562
loop_
_publ_author_name
'Chien-Ming Lee'
'Chien-Hong Chen'
'Hao-Wen Chen'
'Jo-Lu Hsu'
'Gene-Hsiang Lee'
'Wen-Feng Liaw'

_publ_section_title
;
Nitrosylated Iron-Thiolate-Sulfinate Complexes with
{Fe(NO)}6/7 Electronic Cores: Relevance to the Transformation between the
Active and Inactive NO-Bound Forms of Iron-Containing Nitrile Hydratases
;
_journal_name_full 'Inorganic Chemistry'
_journal_page_first 6670
_journal_page_last 6679
_journal_paper_doi 10.1021/ic050108l
_journal_volume 44
_journal_year 2005
_chemical_formula_sum 'C86 H71 Fe N4 O P4 S4'
_chemical_formula_weight 1484.44
_chemical_name_systematic
; 
 ? 
;
_space_group_IT_number 2
_symmetry_cell_setting triclinic
_symmetry_space_group_name_Hall '-P 1'
_symmetry_space_group_name_H-M 'P -1'
_atom_sites_solution_hydrogens geom
_atom_sites_solution_primary direct
_atom_sites_solution_secondary difmap
_audit_creation_method SHELXL-97
_cell_angle_alpha 93.0356(5)
_cell_angle_beta 91.4618(5)
_cell_angle_gamma 115.2832(5)
_cell_formula_units_Z 1
_cell_length_a 12.1268(1)
_cell_length_b 12.3848(1)
_cell_length_c 13.4054(2)
_cell_measurement_reflns_used all
_cell_measurement_temperature 150(1)
_cell_measurement_theta_max 27.50
_cell_measurement_theta_min 1.52
_cell_volume 1815.33(4)
_computing_cell_refinement DENZO-SMN
_computing_data_collection 'NONIUS COLLECT'
_computing_data_reduction DENZO-SMN
_computing_molecular_graphics SHELXTL
_computing_publication_material SHELXTL
_computing_structure_refinement 'SHELXL-97 (Sheldrick, 1997)'
_computing_structure_solution 'SHELXS-97 (Sheldrick, 1990)'
_diffrn_ambient_temperature 150(1)
_diffrn_measured_fraction_theta_full 0.998
_diffrn_measured_fraction_theta_max 0.998
_diffrn_measurement_device_type 'NONIUS KappaCCD'
_diffrn_measurement_method '\w scans'
_diffrn_radiation_monochromator graphite
_diffrn_radiation_source 'fine-focus sealed tube'
_diffrn_radiation_type MoK\a
_diffrn_radiation_wavelength 0.71073
_diffrn_reflns_av_R_equivalents 0.0458
_diffrn_reflns_av_sigmaI/netI 0.0476
_diffrn_reflns_limit_h_max 15
_diffrn_reflns_limit_h_min -15
_diffrn_reflns_limit_k_max 16
_diffrn_reflns_limit_k_min -15
_diffrn_reflns_limit_l_max 17
_diffrn_reflns_limit_l_min -17
_diffrn_reflns_number 33135
_diffrn_reflns_theta_full 27.50
_diffrn_reflns_theta_max 27.50
_diffrn_reflns_theta_min 1.52
_exptl_absorpt_coefficient_mu 0.463
_exptl_absorpt_correction_T_max 0.881
_exptl_absorpt_correction_T_min 0.818
_exptl_absorpt_correction_type multi-scan
_exptl_crystal_colour 'drak green'
_exptl_crystal_density_diffrn 1.358
_exptl_crystal_density_method 'not measured'
_exptl_crystal_description block
_exptl_crystal_F_000 773
_exptl_crystal_size_max 0.25
_exptl_crystal_size_mid 0.25
_exptl_crystal_size_min 0.20
_refine_diff_density_max 1.133
_refine_diff_density_min -0.591
_refine_diff_density_rms 0.127
_refine_ls_extinction_coef 0.045(3)
_refine_ls_extinction_expression Fc^*^=kFc[1+0.001xFc^2^\l^3^/sin(2\q)]^-1/4^
_refine_ls_extinction_method SHELXL
_refine_ls_goodness_of_fit_ref 1.095
_refine_ls_hydrogen_treatment mixed
_refine_ls_matrix_type full
_refine_ls_number_parameters 487
_refine_ls_number_reflns 8314
_refine_ls_number_restraints 2
_refine_ls_restrained_S_all 1.121
_refine_ls_R_factor_all 0.0856
_refine_ls_R_factor_gt 0.0580
_refine_ls_shift/su_max 0.026
_refine_ls_shift/su_mean 0.001
_refine_ls_structure_factor_coef Fsqd
_refine_ls_weighting_details 'calc w=1/[\s^2^(Fo^2^)+(0.0780P)^2^+1.9152P] where P=(Fo^2^+2Fc^2^)/3'
_refine_ls_weighting_scheme calc
_refine_ls_wR_factor_gt 0.1578
_refine_ls_wR_factor_ref 0.1768
_reflns_number_gt 6241
_reflns_number_total 8314
_reflns_threshold_expression >2sigma(I)
_cod_data_source_file ic050108lsi20050124_032308.cif
_cod_data_source_block ic9482
_cod_depositor_comments
;
The following automatic conversions were performed:
'_symmetry_cell_setting' value 'Triclinic' changed to 'triclinic'
according to '/home/saulius/struct/CIF-dictionaries/cif_core.dic'
dictionary named 'cif_core.dic' version 2.4.1 from 2010-06-29.

Automatic conversion script
Id: cif_fix_enum 1527 2010-12-29 10:47:43Z saulius 
;
_cod_original_cell_volume 1815.33(3)
_cod_database_code 4309562

loop_
_symmetry_equiv_pos_as_xyz
'x, y, z'
'-x, -y, -z'

loop_
_atom_site_label
_atom_site_type_symbol
_atom_site_fract_x
_atom_site_fract_y
_atom_site_fract_z
_atom_site_U_iso_or_equiv
_atom_site_adp_type
_atom_site_occupancy
_atom_site_symmetry_multiplicity
_atom_site_calc_flag
_atom_site_refinement_flags
_atom_site_disorder_assembly
_atom_site_disorder_group
Fe1 Fe 0.02466(8) -0.00973(9) 0.04374(7) 0.0376(2) Uani 0.50 1 d P . .
S1 S 0.17168(9) 0.13975(10) -0.04789(8) 0.0586(3) Uani 1 1 d . . .
S2 S -0.04885(8) 0.13856(10) 0.06978(7) 0.0541(3) Uani 1 1 d . . .
N1 N 0.0971(5) -0.0060(6) 0.1560(4) 0.0398(12) Uani 0.50 1 d P A 1
O1 O 0.1263(8) 0.0141(7) 0.2343(7) 0.082(2) Uiso 0.50 1 d P A 1
C1 C 0.1623(3) 0.2752(4) -0.0199(2) 0.0487(9) Uani 1 1 d . . .
C2 C 0.2492(3) 0.3835(4) -0.0510(3) 0.0536(10) Uani 1 1 d . A .
H2A H 0.3150 0.3836 -0.0880 0.064 Uiso 1 1 calc R . .
C3 C 0.2416(4) 0.4899(4) -0.0293(3) 0.0592(10) Uani 1 1 d . . .
H3A H 0.3007 0.5622 -0.0522 0.071 Uiso 1 1 calc R A .
C4 C 0.1466(4) 0.4910(4) 0.0267(3) 0.0607(11) Uani 1 1 d . A .
H4A H 0.1409 0.5641 0.0427 0.073 Uiso 1 1 calc R . .
C5 C 0.0602(4) 0.3840(4) 0.0588(3) 0.0550(10) Uani 1 1 d . . .
H5A H -0.0040 0.3852 0.0973 0.066 Uiso 1 1 calc R A .
C6 C 0.0654(3) 0.2750(4) 0.0358(2) 0.0483(9) Uani 1 1 d . A .
P1 P 0.26064(6) -0.33898(7) 0.42412(6) 0.0284(2) Uani 1 1 d . . .
P2 P 0.48168(7) -0.24385(7) 0.30304(6) 0.0324(2) Uani 1 1 d . . .
N2 N 0.3889(2) -0.2515(2) 0.3861(2) 0.0371(6) Uani 1 1 d . . .
C7 C 0.2293(3) -0.4942(3) 0.4055(2) 0.0308(6) Uani 1 1 d . . .
C8 C 0.3115(3) -0.5321(3) 0.4497(2) 0.0359(7) Uani 1 1 d . . .
H8A H 0.3794 -0.4771 0.4907 0.043 Uiso 1 1 calc R . .
C9 C 0.2937(3) -0.6492(3) 0.4334(2) 0.0415(8) Uani 1 1 d . . .
H9A H 0.3496 -0.6748 0.4631 0.050 Uiso 1 1 calc R . .
C10 C 0.1943(4) -0.7302(3) 0.3737(3) 0.0470(8) Uani 1 1 d . . .
H10A H 0.1824 -0.8110 0.3632 0.056 Uiso 1 1 calc R . .
C11 C 0.1127(3) -0.6941(3) 0.3297(3) 0.0437(8) Uani 1 1 d . . .
H11A H 0.0452 -0.7496 0.2887 0.052 Uiso 1 1 calc R . .
C12 C 0.1299(3) -0.5762(3) 0.3457(2) 0.0374(7) Uani 1 1 d . . .
H12A H 0.0736 -0.5512 0.3158 0.045 Uiso 1 1 calc R . .
C13 C 0.2606(3) -0.3076(3) 0.5565(2) 0.0295(6) Uani 1 1 d . . .
C14 C 0.3351(3) -0.1946(3) 0.6009(2) 0.0394(7) Uani 1 1 d . . .
H14A H 0.3896 -0.1344 0.5620 0.047 Uiso 1 1 calc R . .
C15 C 0.3292(3) -0.1705(3) 0.7030(3) 0.0487(9) Uani 1 1 d . . .
H15A H 0.3805 -0.0937 0.7339 0.058 Uiso 1 1 calc R . .
C16 C 0.2497(3) -0.2571(3) 0.7590(2) 0.0464(8) Uani 1 1 d . . .
H16A H 0.2448 -0.2391 0.8280 0.056 Uiso 1 1 calc R . .
C17 C 0.1770(3) -0.3699(3) 0.7161(2) 0.0387(7) Uani 1 1 d . . .
H17A H 0.1240 -0.4302 0.7558 0.046 Uiso 1 1 calc R . .
C18 C 0.1816(3) -0.3952(3) 0.6140(2) 0.0333(6) Uani 1 1 d . . .
H18A H 0.1306 -0.4724 0.5838 0.040 Uiso 1 1 calc R . .
C19 C 0.1357(2) -0.3180(2) 0.3669(2) 0.0285(6) Uani 1 1 d . . .
C20 C 0.0585(3) -0.2856(3) 0.4239(2) 0.0314(6) Uani 1 1 d . . .
H20A H 0.0686 -0.2776 0.4948 0.038 Uiso 1 1 calc R . .
C21 C -0.0331(3) -0.2649(3) 0.3766(2) 0.0376(7) Uani 1 1 d . . .
H21A H -0.0859 -0.2433 0.4155 0.045 Uiso 1 1 calc R . .
C22 C -0.0482(3) -0.2755(3) 0.2732(2) 0.0402(7) Uani 1 1 d . . .
H22A H -0.1104 -0.2601 0.2415 0.048 Uiso 1 1 calc R . .
C23 C 0.0271(3) -0.3084(3) 0.2163(2) 0.0397(7) Uani 1 1 d . . .
H23A H 0.0158 -0.3167 0.1454 0.048 Uiso 1 1 calc R . .
C24 C 0.1192(3) -0.3295(3) 0.2623(2) 0.0356(7) Uani 1 1 d . . .
H24A H 0.1712 -0.3517 0.2229 0.043 Uiso 1 1 calc R . .
C25 C 0.6305(3) -0.1378(3) 0.3520(2) 0.0356(7) Uani 1 1 d . . .
C26 C 0.6528(3) -0.1034(3) 0.4534(2) 0.0387(7) Uani 1 1 d . . .
H26A H 0.5883 -0.1326 0.4978 0.046 Uiso 1 1 calc R . .
C27 C 0.7710(3) -0.0256(3) 0.4899(3) 0.0468(8) Uani 1 1 d . . .
H27A H 0.7869 -0.0017 0.5592 0.056 Uiso 1 1 calc R . .
C28 C 0.8644(3) 0.0163(3) 0.4251(3) 0.0511(9) Uani 1 1 d . . .
H28A H 0.9446 0.0690 0.4502 0.061 Uiso 1 1 calc R . .
C29 C 0.8427(3) -0.0176(3) 0.3247(3) 0.0550(10) Uani 1 1 d . . .
H29A H 0.9077 0.0114 0.2808 0.066 Uiso 1 1 calc R . .
C30 C 0.7254(3) -0.0945(3) 0.2872(3) 0.0476(8) Uani 1 1 d . . .
H30A H 0.7101 -0.1174 0.2177 0.057 Uiso 1 1 calc R . .
C31 C 0.4921(3) -0.3818(3) 0.2697(2) 0.0339(7) Uani 1 1 d . . .
C32 C 0.5896(3) -0.4024(3) 0.3070(2) 0.0401(7) Uani 1 1 d . . .
H32A H 0.6542 -0.3415 0.3471 0.048 Uiso 1 1 calc R . .
C33 C 0.5917(4) -0.5118(4) 0.2851(3) 0.0511(9) Uani 1 1 d . . .
H33A H 0.6577 -0.5259 0.3108 0.061 Uiso 1 1 calc R . .
C34 C 0.4990(4) -0.6005(4) 0.2266(3) 0.0495(9) Uani 1 1 d . . .
H34A H 0.5015 -0.6753 0.2120 0.059 Uiso 1 1 calc R . .
C35 C 0.4020(3) -0.5810(3) 0.1888(2) 0.0455(8) Uani 1 1 d . . .
H35A H 0.3381 -0.6423 0.1484 0.055 Uiso 1 1 calc R . .
C36 C 0.3987(3) -0.4720(3) 0.2102(2) 0.0381(7) Uani 1 1 d . . .
H36A H 0.3324 -0.4585 0.1842 0.046 Uiso 1 1 calc R . .
C37 C 0.4458(3) -0.1938(3) 0.1884(3) 0.0451(8) Uani 1 1 d . C .
C38 C 0.4871(4) -0.2182(4) 0.0977(3) 0.0621(11) Uani 1 1 d . . .
H38A H 0.5313 -0.2655 0.1024 0.074 Uiso 0.50 1 calc PR B 1
H38B H 0.5386 -0.2576 0.0881 0.074 Uiso 0.50 1 d PR B 2
C39 C 0.4758(19) -0.1865(18) 0.0027(14) 0.060(5) Uani 0.50 1 d P C 1
H39A H 0.5137 -0.2024 -0.0537 0.072 Uiso 0.50 1 calc PR C 1
C40 C 0.4019(15) -0.1287(14) 0.0015(17) 0.054(4) Uani 0.50 1 d P C 1
H40A H 0.3836 -0.1043 -0.0604 0.065 Uiso 0.50 1 calc PR C 1
C41 C 0.3538(16) -0.105(2) 0.0850(14) 0.057(5) Uani 0.50 1 d P C 1
H41A H 0.3002 -0.0678 0.0763 0.069 Uiso 0.50 1 calc PR C 1
C39' C 0.4381(17) -0.1731(19) 0.0184(16) 0.054(4) Uani 0.50 1 d P C 2
H39B H 0.4572 -0.1887 -0.0475 0.065 Uiso 0.50 1 calc PR C 2
C40' C 0.3661(15) -0.1094(17) 0.0259(18) 0.059(5) Uani 0.50 1 d P C 2
H40B H 0.3387 -0.0848 -0.0319 0.070 Uiso 0.50 1 calc PR C 2
C41' C 0.3367(18) -0.084(2) 0.1202(14) 0.062(5) Uani 0.50 1 d P C 2
H41B H 0.2927 -0.0375 0.1330 0.074 Uiso 0.50 1 calc PR C 2
C42 C 0.3758(4) -0.1303(4) 0.1900(4) 0.0689(13) Uani 1 1 d . . .
H42A H 0.3464 -0.1065 0.2482 0.083 Uiso 0.50 1 calc PR C 1
H42B H 0.3514 -0.1180 0.2547 0.083 Uiso 0.50 1 d PR C 2
N3 N 0.1597(9) 0.0410(10) 0.1957(9) 0.083(3) Uiso 0.50 1 d PD D 2
C43 C 0.2524(7) 0.0650(7) 0.2357(6) 0.0573(19) Uiso 0.50 1 d PD D 2
C44 C 0.3641(7) 0.1030(8) 0.2909(6) 0.063(2) Uiso 0.50 1 d PD D 2
H44A H 0.4295 0.1154 0.2450 0.095 Uiso 0.50 1 calc PR D 2
H44B H 0.3593 0.0419 0.3363 0.095 Uiso 0.50 1 calc PR D 2
H44C H 0.3816 0.1783 0.3298 0.095 Uiso 0.50 1 calc PR D 2

loop_
_atom_site_aniso_label
_atom_site_aniso_U_11
_atom_site_aniso_U_22
_atom_site_aniso_U_33
_atom_site_aniso_U_23
_atom_site_aniso_U_13
_atom_site_aniso_U_12
Fe1 0.0334(5) 0.0561(6) 0.0286(4) 0.0008(4) 0.0029(3) 0.0244(4)
S1 0.0398(5) 0.0749(7) 0.0590(6) -0.0096(5) 0.0147(4) 0.0236(5)
S2 0.0385(5) 0.0775(7) 0.0455(5) -0.0151(5) 0.0064(4) 0.0261(5)
N1 0.046(3) 0.057(4) 0.022(3) -0.002(2) 0.004(2) 0.028(3)
C1 0.0397(18) 0.074(3) 0.0307(16) -0.0076(16) -0.0051(14) 0.0242(18)
C2 0.046(2) 0.081(3) 0.0325(17) -0.0015(17) -0.0036(15) 0.027(2)
C3 0.062(2) 0.075(3) 0.0371(19) -0.0010(18) -0.0109(17) 0.027(2)
C4 0.076(3) 0.080(3) 0.0318(18) -0.0060(18) -0.0098(18) 0.040(2)
C5 0.059(2) 0.084(3) 0.0291(17) -0.0091(18) -0.0039(16) 0.039(2)
C6 0.0422(18) 0.075(3) 0.0284(16) -0.0103(16) -0.0047(13) 0.0275(18)
P1 0.0244(4) 0.0301(4) 0.0309(4) 0.0012(3) 0.0027(3) 0.0120(3)
P2 0.0241(4) 0.0384(4) 0.0346(4) 0.0065(3) 0.0028(3) 0.0129(3)
N2 0.0296(13) 0.0347(14) 0.0460(15) 0.0029(11) 0.0090(11) 0.0124(11)
C7 0.0307(15) 0.0327(15) 0.0301(14) 0.0029(12) 0.0070(11) 0.0142(12)
C8 0.0398(17) 0.0391(17) 0.0310(15) 0.0018(13) 0.0031(12) 0.0191(14)
C9 0.054(2) 0.0425(18) 0.0370(17) 0.0065(14) 0.0054(15) 0.0287(16)
C10 0.067(2) 0.0369(18) 0.0395(18) 0.0035(14) 0.0100(16) 0.0243(17)
C11 0.0467(19) 0.0341(17) 0.0431(18) -0.0026(14) 0.0021(15) 0.0112(15)
C12 0.0326(15) 0.0379(17) 0.0398(17) 0.0014(13) 0.0023(13) 0.0134(13)
C13 0.0272(14) 0.0334(15) 0.0307(14) -0.0020(11) -0.0021(11) 0.0165(12)
C14 0.0381(17) 0.0354(17) 0.0411(17) -0.0017(13) -0.0009(13) 0.0131(14)
C15 0.049(2) 0.047(2) 0.0415(19) -0.0136(15) -0.0063(15) 0.0150(17)
C16 0.0443(19) 0.065(2) 0.0304(16) -0.0062(15) -0.0031(14) 0.0248(18)
C17 0.0312(15) 0.054(2) 0.0321(16) 0.0041(14) 0.0034(12) 0.0193(15)
C18 0.0269(14) 0.0359(16) 0.0366(16) -0.0001(12) -0.0001(12) 0.0134(13)
C19 0.0255(13) 0.0274(14) 0.0301(14) 0.0024(11) 0.0009(11) 0.0089(11)
C20 0.0307(14) 0.0336(15) 0.0297(14) 0.0015(12) 0.0016(11) 0.0137(12)
C21 0.0344(16) 0.0446(18) 0.0382(17) -0.0028(14) 0.0007(13) 0.0220(14)
C22 0.0368(17) 0.0438(18) 0.0430(18) 0.0018(14) -0.0073(14) 0.0209(15)
C23 0.0437(18) 0.0478(19) 0.0290(15) 0.0028(13) -0.0015(13) 0.0210(15)
C24 0.0354(16) 0.0432(18) 0.0303(15) 0.0022(13) 0.0047(12) 0.0187(14)
C25 0.0276(14) 0.0373(16) 0.0407(17) 0.0046(13) 0.0020(12) 0.0125(13)
C26 0.0367(16) 0.0387(17) 0.0418(18) 0.0058(14) 0.0020(13) 0.0171(14)
C27 0.049(2) 0.0388(18) 0.050(2) -0.0055(15) -0.0122(16) 0.0187(16)
C28 0.0303(17) 0.0406(19) 0.076(3) -0.0080(18) -0.0070(17) 0.0115(15)
C29 0.0300(17) 0.051(2) 0.075(3) -0.0085(19) 0.0116(17) 0.0096(16)
C30 0.0335(17) 0.052(2) 0.051(2) -0.0025(16) 0.0099(15) 0.0119(15)
C31 0.0316(15) 0.0479(18) 0.0257(14) 0.0046(12) 0.0026(11) 0.0201(14)
C32 0.0359(16) 0.057(2) 0.0337(16) 0.0009(14) -0.0030(13) 0.0265(16)
C33 0.055(2) 0.071(3) 0.0431(19) 0.0005(17) -0.0010(16) 0.043(2)
C34 0.067(2) 0.055(2) 0.0388(18) 0.0025(16) 0.0077(17) 0.038(2)
C35 0.058(2) 0.0457(19) 0.0328(17) -0.0010(14) -0.0027(15) 0.0226(17)
C36 0.0364(16) 0.0481(19) 0.0304(15) 0.0043(13) -0.0003(12) 0.0188(15)
C37 0.0293(16) 0.0454(19) 0.052(2) 0.0176(16) -0.0044(14) 0.0068(14)
C38 0.080(3) 0.050(2) 0.039(2) 0.0090(17) -0.0067(19) 0.012(2)
C39 0.094(14) 0.042(6) 0.031(6) 0.003(4) 0.008(6) 0.018(7)
C40 0.060(10) 0.038(6) 0.056(8) 0.008(5) -0.021(8) 0.013(6)
C41 0.043(8) 0.076(9) 0.052(12) 0.031(10) 0.000(8) 0.022(5)
C39' 0.068(11) 0.047(8) 0.038(8) -0.004(5) 0.000(6) 0.018(7)
C40' 0.044(8) 0.055(8) 0.075(16) 0.023(9) -0.014(9) 0.018(5)
C41' 0.041(5) 0.078(10) 0.080(14) 0.044(10) 0.019(7) 0.033(5)
C42 0.040(2) 0.067(3) 0.101(4) 0.046(3) 0.004(2) 0.0193(19)

loop_
_atom_type_symbol
_atom_type_description
_atom_type_scat_dispersion_real
_atom_type_scat_dispersion_imag
_atom_type_scat_source
C C 0.0033 0.0016 'International Tables Vol C Tables 4.2.6.8 and 6.1.1.4'
H H 0.0000 0.0000 'International Tables Vol C Tables 4.2.6.8 and 6.1.1.4'
N N 0.0061 0.0033 'International Tables Vol C Tables 4.2.6.8 and 6.1.1.4'
O O 0.0106 0.0060 'International Tables Vol C Tables 4.2.6.8 and 6.1.1.4'
P P 0.1023 0.0942 'International Tables Vol C Tables 4.2.6.8 and 6.1.1.4'
S S 0.1246 0.1234 'International Tables Vol C Tables 4.2.6.8 and 6.1.1.4'
Fe Fe 0.3463 0.8444 'International Tables Vol C Tables 4.2.6.8 and 6.1.1.4'

loop_
_geom_angle_atom_site_label_1
_geom_angle_atom_site_label_2
_geom_angle_atom_site_label_3
_geom_angle
_geom_angle_site_symmetry_1
_geom_angle_site_symmetry_3
_geom_angle_publ_flag
Fe1 Fe1 N1 169.5(2) 2 . ?
Fe1 Fe1 S1 78.17(8) 2 2 ?
N1 Fe1 S1 108.4(2) . 2 ?
Fe1 Fe1 S2 77.19(8) 2 2 ?
N1 Fe1 S2 110.57(19) . 2 ?
S1 Fe1 S2 88.33(5) 2 2 ?
Fe1 Fe1 S2 68.24(8) 2 . ?
N1 Fe1 S2 103.74(19) . . ?
S1 Fe1 S2 84.75(5) 2 . ?
S2 Fe1 S2 145.43(4) 2 . ?
Fe1 Fe1 S1 67.15(8) 2 . ?
N1 Fe1 S1 105.9(2) . . ?
S1 Fe1 S1 145.32(5) 2 . ?
S2 Fe1 S1 84.18(5) 2 . ?
S2 Fe1 S1 82.57(5) . . ?
C1 S1 Fe1 100.78(13) . 2 ?
C1 S1 Fe1 108.30(13) . . ?
Fe1 S1 Fe1 34.68(5) 2 . ?
C6 S2 Fe1 100.28(12) . 2 ?
C6 S2 Fe1 107.50(13) . . ?
Fe1 S2 Fe1 34.57(4) 2 . ?
O1 N1 Fe1 160.5(6) . . ?
C2 C1 C6 119.3(4) . . ?
C2 C1 S1 121.6(3) . . ?
C6 C1 S1 119.1(3) . . ?
C3 C2 C1 121.6(4) . . ?
C2 C3 C4 119.6(4) . . ?
C5 C4 C3 119.3(4) . . ?
C4 C5 C6 121.8(4) . . ?
C5 C6 C1 118.3(4) . . ?
C5 C6 S2 121.8(3) . . ?
C1 C6 S2 119.8(3) . . ?
N2 P1 C7 113.35(13) . . ?
N2 P1 C13 108.50(14) . . ?
C7 P1 C13 106.63(14) . . ?
N2 P1 C19 112.50(14) . . ?
C7 P1 C19 108.47(14) . . ?
C13 P1 C19 107.05(13) . . ?
N2 P2 C37 112.23(16) . . ?
N2 P2 C25 106.88(15) . . ?
C37 P2 C25 108.96(15) . . ?
N2 P2 C31 115.23(14) . . ?
C37 P2 C31 106.16(16) . . ?
C25 P2 C31 107.16(14) . . ?
P2 N2 P1 141.51(19) . . ?
C12 C7 C8 119.4(3) . . ?
C12 C7 P1 122.5(2) . . ?
C8 C7 P1 118.1(2) . . ?
C9 C8 C7 119.8(3) . . ?
C8 C9 C10 120.3(3) . . ?
C11 C10 C9 120.4(3) . . ?
C10 C11 C12 119.6(3) . . ?
C11 C12 C7 120.4(3) . . ?
C18 C13 C14 119.8(3) . . ?
C18 C13 P1 119.7(2) . . ?
C14 C13 P1 120.4(2) . . ?
C13 C14 C15 119.5(3) . . ?
C16 C15 C14 120.3(3) . . ?
C15 C16 C17 120.7(3) . . ?
C16 C17 C18 119.6(3) . . ?
C13 C18 C17 120.1(3) . . ?
C20 C19 C24 119.3(3) . . ?
C20 C19 P1 121.6(2) . . ?
C24 C19 P1 119.1(2) . . ?
C21 C20 C19 119.8(3) . . ?
C22 C21 C20 120.6(3) . . ?
C23 C22 C21 120.0(3) . . ?
C22 C23 C24 120.1(3) . . ?
C23 C24 C19 120.2(3) . . ?
C26 C25 C30 120.0(3) . . ?
C26 C25 P2 121.0(2) . . ?
C30 C25 P2 119.0(3) . . ?
C25 C26 C27 119.6(3) . . ?
C28 C27 C26 120.0(3) . . ?
C29 C28 C27 120.6(3) . . ?
C28 C29 C30 120.1(3) . . ?
C25 C30 C29 119.8(3) . . ?
C36 C31 C32 119.3(3) . . ?
C36 C31 P2 119.8(2) . . ?
C32 C31 P2 120.8(2) . . ?
C33 C32 C31 119.7(3) . . ?
C34 C33 C32 120.7(3) . . ?
C33 C34 C35 120.2(3) . . ?
C36 C35 C34 119.7(3) . . ?
C35 C36 C31 120.4(3) . . ?
C42 C37 C38 119.3(4) . . ?
C42 C37 P2 119.6(3) . . ?
C38 C37 P2 121.2(3) . . ?
C39 C38 C37 131.9(8) . . ?
C39 C38 C39' 23.9(7) . . ?
C37 C38 C39' 108.5(7) . . ?
C40 C39 C38 109.8(14) . . ?
C41 C40 C39 122.5(16) . . ?
C40 C41 C42 127.1(14) . . ?
C40' C39' C38 128.8(15) . . ?
C41' C40' C39' 117.6(18) . . ?
C42 C41' C40' 112.9(15) . . ?
C41' C42 C37 132.7(8) . . ?
C41' C42 C41 23.7(9) . . ?
C37 C42 C41 109.1(8) . . ?
N3 C43 C44 174.2(11) . . ?

loop_
_geom_bond_atom_site_label_1
_geom_bond_atom_site_label_2
_geom_bond_distance
_geom_bond_site_symmetry_2
_geom_bond_publ_flag
Fe1 Fe1 1.3815(18) 2 ?
Fe1 N1 1.712(6) . ?
Fe1 S1 2.2376(13) 2 ?
Fe1 S2 2.2611(13) 2 ?
Fe1 S2 2.3741(14) . ?
Fe1 S1 2.3766(14) . ?
S1 C1 1.751(4) . ?
S1 Fe1 2.2376(13) 2 ?
S2 C6 1.759(4) . ?
S2 Fe1 2.2611(13) 2 ?
N1 O1 1.080(10) . ?
C1 C2 1.399(6) . ?
C1 C6 1.408(5) . ?
C2 C3 1.377(6) . ?
C3 C4 1.396(6) . ?
C4 C5 1.391(6) . ?
C5 C6 1.397(6) . ?
P1 N2 1.585(3) . ?
P1 C7 1.795(3) . ?
P1 C13 1.796(3) . ?
P1 C19 1.802(3) . ?
P2 N2 1.581(3) . ?
P2 C37 1.798(3) . ?
P2 C25 1.799(3) . ?
P2 C31 1.800(3) . ?
C7 C12 1.395(4) . ?
C7 C8 1.402(4) . ?
C8 C9 1.376(5) . ?
C9 C10 1.390(5) . ?
C10 C11 1.379(5) . ?
C11 C12 1.388(5) . ?
C13 C18 1.388(4) . ?
C13 C14 1.391(4) . ?
C14 C15 1.396(5) . ?
C15 C16 1.372(5) . ?
C16 C17 1.377(5) . ?
C17 C18 1.396(4) . ?
C19 C20 1.395(4) . ?
C19 C24 1.402(4) . ?
C20 C21 1.387(4) . ?
C21 C22 1.385(5) . ?
C22 C23 1.379(5) . ?
C23 C24 1.389(4) . ?
C25 C26 1.387(5) . ?
C25 C30 1.392(5) . ?
C26 C27 1.398(5) . ?
C27 C28 1.379(5) . ?
C28 C29 1.373(6) . ?
C29 C30 1.392(5) . ?
C31 C36 1.394(4) . ?
C31 C32 1.399(4) . ?
C32 C33 1.381(5) . ?
C33 C34 1.377(6) . ?
C34 C35 1.387(5) . ?
C35 C36 1.383(5) . ?
C37 C42 1.382(6) . ?
C37 C38 1.395(6) . ?
C38 C39 1.37(2) . ?
C38 C39' 1.45(3) . ?
C39 C40 1.37(2) . ?
C40 C41 1.35(2) . ?
C41 C42 1.50(2) . ?
C39' C40' 1.41(2) . ?
C40' C41' 1.38(2) . ?
C41' C42 1.30(2) . ?
N3 C43 1.143(8) . ?
C43 C44 1.404(8) . ?
